data_4083320
loop_
_publ_author_name
'Fu, Ross'
'Bercaw, John E.'
'Labinger, Jay A.'

_publ_section_title
;
 Intra- and Intermolecular C--H Activation by
 Bis(phenolate)pyridineiridium(III) Complexes
;
_journal_issue 24
_journal_name_full Organometallics
_journal_page_first 6751
_journal_paper_doi 10.1021/om201069k
_journal_volume 30
_journal_year 2011
_chemical_formula_moiety 'C73 H82 Ir N O3 P2'
_chemical_formula_sum 'C73 H82 Ir N O3 P2'
_chemical_formula_weight 1275.54
_chemical_name_systematic
;

 ?

;
_space_group_IT_number 14
_symmetry_cell_setting monoclinic
_symmetry_space_group_name_Hall '-P 2yn'
_symmetry_space_group_name_H-M 'P 1 21/n 1'
_atom_sites_solution_hydrogens difmap
_atom_sites_solution_primary direct
_atom_sites_solution_secondary difmap
_audit_creation_method SHELXL-97
_cell_angle_alpha 90.00
_cell_angle_beta 99.1960(10)
_cell_angle_gamma 90.00
_cell_formula_units_Z 4
_cell_length_a 13.0223(4)
_cell_length_b 21.0636(7)
_cell_length_c 22.7792(8)
_cell_measurement_reflns_used 9983
_cell_measurement_temperature 100(2)
_cell_measurement_theta_max 29.67
_cell_measurement_theta_min 2.41
_cell_volume 6167.9(4)
_computing_cell_refinement 'Bruker SAINT-Plus v7.34A'
_computing_data_collection 'Bruker APEX2 v2.1-0'
_computing_data_reduction 'Bruker SAINT-Plus v7.34A'
_computing_molecular_graphics 'Bruker XP v5.1'
_computing_publication_material 'Bruker XCIF 2008'
_computing_structure_refinement 'SHELXL-97 (Sheldrick, 2008)'
_computing_structure_solution 'SIR92 - A. Altomare, et al., J. Appl. Crystallogr. 1993, 26, 343-350.'
_diffrn_ambient_temperature 100(2)
_diffrn_measured_fraction_theta_full 0.986
_diffrn_measured_fraction_theta_max 0.986
_diffrn_measurement_device_type 'Bruker KAPPA APEX II'
_diffrn_measurement_method '\w scans; 12 settings'
_diffrn_radiation_monochromator graphite
_diffrn_radiation_source 'fine-focus sealed tube'
_diffrn_radiation_type MoK\a
_diffrn_radiation_wavelength 0.71073
_diffrn_reflns_av_R_equivalents 0.0471
_diffrn_reflns_av_sigmaI/netI 0.0288
_diffrn_reflns_limit_h_max 18
_diffrn_reflns_limit_h_min -18
_diffrn_reflns_limit_k_max 29
_diffrn_reflns_limit_k_min -29
_diffrn_reflns_limit_l_max 31
_diffrn_reflns_limit_l_min -31
_diffrn_reflns_number 136938
_diffrn_reflns_theta_full 29.76
_diffrn_reflns_theta_max 29.76
_diffrn_reflns_theta_min 1.93
_exptl_absorpt_coefficient_mu 2.265
_exptl_absorpt_correction_T_max 0.7459
_exptl_absorpt_correction_T_min 0.6381
_exptl_absorpt_correction_type multi-scan
_exptl_absorpt_process_details 'SADABS v2008/1, Bruker-AXS, Madison, WI'
_exptl_crystal_colour Yellow
_exptl_crystal_density_diffrn 1.374
_exptl_crystal_density_meas 0
_exptl_crystal_density_method 'not measured'
_exptl_crystal_description Plate
_exptl_crystal_F_000 2632
_exptl_crystal_size_max 0.24
_exptl_crystal_size_mid 0.15
_exptl_crystal_size_min 0.06
_refine_diff_density_max 1.331
_refine_diff_density_min -0.696
_refine_diff_density_rms 0.088
_refine_ls_extinction_method none
_refine_ls_goodness_of_fit_ref 1.713
_refine_ls_hydrogen_treatment Unrestrained
_refine_ls_matrix_type 'Full matrix'
_refine_ls_number_parameters 1049
_refine_ls_number_reflns 17349
_refine_ls_number_restraints 0
_refine_ls_restrained_S_all 1.713
_refine_ls_R_factor_all 0.0405
_refine_ls_R_factor_gt 0.0238
_refine_ls_shift/su_max 0.004
_refine_ls_shift/su_mean 0.000
_refine_ls_structure_factor_coef Fsqd
_refine_ls_weighting_details w=1/s^2^(Fo^2^)
_refine_ls_weighting_scheme sigma
_refine_ls_wR_factor_gt 0.0373
_refine_ls_wR_factor_ref 0.0388
_reflns_number_gt 14018
_reflns_number_total 17349
_reflns_threshold_expression >2sigma(I)
_cod_data_source_file 09-Ir(PPh3)2OH-ruf17.cif
_cod_data_source_block ruf17
_cod_depositor_comments
;
The following automatic conversions were performed:

'_symmetry_cell_setting' value 'Monoclinic' changed to 'monoclinic'
according to
/usr/data/users/saulius/automatic-downloads/retrospective/ACS/lib/dictionaries/cif_core.dic
dictionary named 'cif_core.dic' version 2.4.2 from
2011-04-26.

'_refine_ls_weighting_scheme' value 'Sigma' changed to
'sigma' according to
/usr/data/users/saulius/automatic-downloads/retrospective/ACS/lib/dictionaries/cif_core.dic
dictionary named 'cif_core.dic' version 2.4.2 from 2011-04-26.

Automatic conversion script
Id: cif_fix_values 2281 2013-09-26 08:29:07Z andrius 

The following automatic conversions were performed:

'_atom_sites_solution_primary' value 'Direct methods' was changed to
'direct'.

'_atom_sites_solution_secondary' value 'Difference Fourier map' was
changed to 'difmap'.

'_atom_sites_solution_hydrogens' value 'Difference Fourier map' was
changed to 'difmap'.

Automatic conversion script
Id: cif_fix_values 6452 2018-10-05 10:23:21Z andrius 
;
_cod_original_sg_symbol_H-M P2(1)/n
_cod_database_code 4083320

loop_
_symmetry_equiv_pos_as_xyz
'x, y, z'
'-x+1/2, y+1/2, -z+1/2'
'-x, -y, -z'
'x-1/2, -y-1/2, z-1/2'

loop_
_atom_site_label
_atom_site_type_symbol
_atom_site_fract_x
_atom_site_fract_y
_atom_site_fract_z
_atom_site_U_iso_or_equiv
_atom_site_adp_type
_atom_site_occupancy
_atom_site_symmetry_multiplicity
_atom_site_calc_flag
Ir1 Ir 0.870037(5) 0.336939(3) 0.274928(3) 0.01154(2) Uani 1 1 d
P1 P 0.76883(4) 0.42375(2) 0.232873(19) 0.01418(10) Uani 1 1 d
P2 P 0.96020(4) 0.24011(2) 0.303699(19) 0.01342(10) Uani 1 1 d
O1 O 0.96834(9) 0.33623(6) 0.21235(5) 0.0154(2) Uani 1 1 d
O2 O 0.77044(8) 0.33974(6) 0.33711(5) 0.0133(2) Uani 1 1 d
O3 O 0.76254(10) 0.28505(6) 0.21858(6) 0.0201(3) Uani 1 1 d
N1 N 0.97776(11) 0.38744(7) 0.33103(6) 0.0116(3) Uani 1 1 d
C1 C 1.01772(13) 0.38925(9) 0.20221(7) 0.0147(4) Uani 1 1 d
C2 C 1.05370(14) 0.39779(9) 0.14639(7) 0.0161(4) Uani 1 1 d
C3 C 1.09147(14) 0.45688(9) 0.13430(8) 0.0183(4) Uani 1 1 d
C4 C 1.09632(14) 0.50959(9) 0.17240(8) 0.0180(4) Uani 1 1 d
C5 C 1.07261(14) 0.49788(9) 0.22809(8) 0.0158(4) Uani 1 1 d
C6 C 1.03960(13) 0.43824(9) 0.24498(7) 0.0145(4) Uani 1 1 d
C7 C 1.04404(13) 0.42738(8) 0.30940(7) 0.0131(4) Uani 1 1 d
C8 C 1.12265(14) 0.45818(9) 0.34785(8) 0.0147(4) Uani 1 1 d
C9 C 1.13206(14) 0.45241(8) 0.40895(7) 0.0143(4) Uani 1 1 d
C10 C 1.06031(14) 0.41300(9) 0.42936(8) 0.0138(4) Uani 1 1 d
C11 C 0.98640(13) 0.37917(8) 0.39117(7) 0.0118(4) Uani 1 1 d
C12 C 0.91463(12) 0.33802(9) 0.41762(7) 0.0113(3) Uani 1 1 d
C13 C 0.95271(14) 0.31222(8) 0.47402(7) 0.0129(4) Uani 1 1 d
C14 C 0.88891(14) 0.28718(8) 0.51045(7) 0.0135(4) Uani 1 1 d
C15 C 0.78169(15) 0.29418(9) 0.49093(8) 0.0154(4) Uani 1 1 d
C16 C 0.73855(13) 0.31765(8) 0.43555(7) 0.0139(4) Uani 1 1 d
C17 C 0.80790(13) 0.33244(8) 0.39434(7) 0.0122(3) Uani 1 1 d
C18 C 1.05429(14) 0.34194(10) 0.10284(7) 0.0193(4) Uani 1 1 d
C19 C 0.94677(18) 0.31179(11) 0.08438(10) 0.0269(5) Uani 1 1 d
C20 C 1.12923(19) 0.29169(11) 0.13353(10) 0.0270(5) Uani 1 1 d
C21 C 1.09323(19) 0.36317(11) 0.04579(9) 0.0258(5) Uani 1 1 d
C22 C 1.13143(14) 0.57445(9) 0.15282(8) 0.0206(4) Uani 1 1 d
C23 C 1.06574(19) 0.59338(12) 0.09326(9) 0.0268(5) Uani 1 1 d
C24 C 1.24587(17) 0.57096(12) 0.14529(10) 0.0285(5) Uani 1 1 d
C25 C 1.1196(2) 0.62672(11) 0.19776(10) 0.0271(5) Uani 1 1 d
C26 C 1.21307(14) 0.48732(9) 0.45319(8) 0.0173(4) Uani 1 1 d
C27 C 1.28560(19) 0.52754(13) 0.42220(10) 0.0315(5) Uani 1 1 d
C28 C 1.15542(18) 0.53115(11) 0.49091(10) 0.0256(5) Uani 1 1 d
C29 C 1.27761(18) 0.43898(11) 0.49367(10) 0.0269(5) Uani 1 1 d
C30 C 0.93033(14) 0.25594(9) 0.57010(7) 0.0164(4) Uani 1 1 d
C31 C 0.89011(18) 0.18757(10) 0.57022(9) 0.0224(4) Uani 1 1 d
C32 C 0.89300(17) 0.29362(10) 0.62058(8) 0.0211(4) Uani 1 1 d
C33 C 1.04876(16) 0.25370(10) 0.58144(9) 0.0197(4) Uani 1 1 d
C34 C 0.62064(13) 0.32752(9) 0.41874(7) 0.0162(4) Uani 1 1 d
C35 C 0.57473(16) 0.27707(10) 0.37310(9) 0.0206(4) Uani 1 1 d
C36 C 0.56597(16) 0.32274(11) 0.47350(9) 0.0222(5) Uani 1 1 d
C37 C 0.59792(17) 0.39450(10) 0.39335(9) 0.0195(4) Uani 1 1 d
C38 C 0.75924(14) 0.43049(8) 0.15159(7) 0.0157(4) Uani 1 1 d
C39 C 0.83485(15) 0.46156(9) 0.12602(8) 0.0177(4) Uani 1 1 d
C40 C 0.82705(16) 0.46529(10) 0.06434(8) 0.0215(4) Uani 1 1 d
C41 C 0.74444(16) 0.43757(10) 0.02789(8) 0.0230(4) Uani 1 1 d
C42 C 0.66857(17) 0.40661(10) 0.05290(8) 0.0235(5) Uani 1 1 d
C43 C 0.67560(16) 0.40298(9) 0.11426(8) 0.0199(4) Uani 1 1 d
C44 C 0.63065(14) 0.42044(9) 0.24132(7) 0.0168(4) Uani 1 1 d
C45 C 0.57688(15) 0.36291(10) 0.23751(8) 0.0187(4) Uani 1 1 d
C46 C 0.47059(16) 0.36206(11) 0.23874(8) 0.0236(5) Uani 1 1 d
C47 C 0.41707(17) 0.41773(11) 0.24366(9) 0.0270(5) Uani 1 1 d
C48 C 0.47055(16) 0.47476(11) 0.24863(9) 0.0272(5) Uani 1 1 d
C49 C 0.57600(16) 0.47634(10) 0.24737(8) 0.0228(4) Uani 1 1 d
C50 C 0.80701(13) 0.50214(9) 0.26201(7) 0.0155(4) Uani 1 1 d
C51 C 0.80401(15) 0.55666(9) 0.22713(8) 0.0199(4) Uani 1 1 d
C52 C 0.83353(16) 0.61497(10) 0.25216(9) 0.0231(4) Uani 1 1 d
C53 C 0.86581(16) 0.61987(10) 0.31282(9) 0.0269(5) Uani 1 1 d
C54 C 0.86634(16) 0.56679(10) 0.34846(9) 0.0250(5) Uani 1 1 d
C55 C 0.83694(15) 0.50810(10) 0.32371(8) 0.0194(4) Uani 1 1 d
C56 C 0.98705(14) 0.19290(8) 0.24006(8) 0.0160(4) Uani 1 1 d
C57 C 0.90187(16) 0.17269(10) 0.19959(9) 0.0236(5) Uani 1 1 d
C58 C 0.91518(18) 0.13362(11) 0.15233(10) 0.0302(5) Uani 1 1 d
C59 C 1.01330(18) 0.11408(11) 0.14519(9) 0.0290(5) Uani 1 1 d
C60 C 1.09792(18) 0.13312(10) 0.18533(9) 0.0275(5) Uani 1 1 d
C61 C 1.08546(15) 0.17199(10) 0.23300(8) 0.0211(4) Uani 1 1 d
C62 C 0.90793(14) 0.17737(8) 0.34588(7) 0.0168(4) Uani 1 1 d
C63 C 0.81970(16) 0.18622(10) 0.37159(8) 0.0204(4) Uani 1 1 d
C64 C 0.79068(19) 0.14056(10) 0.41016(9) 0.0284(5) Uani 1 1 d
C65 C 0.84908(19) 0.08637(11) 0.42221(9) 0.0314(5) Uani 1 1 d
C66 C 0.93353(18) 0.07544(10) 0.39435(9) 0.0299(5) Uani 1 1 d
C67 C 0.96278(16) 0.12051(10) 0.35632(9) 0.0232(4) Uani 1 1 d
C68 C 1.08905(13) 0.25292(9) 0.34753(8) 0.0156(4) Uani 1 1 d
C69 C 1.16142(15) 0.28895(9) 0.32312(9) 0.0204(4) Uani 1 1 d
C70 C 1.25907(16) 0.29966(10) 0.35494(10) 0.0263(5) Uani 1 1 d
C71 C 1.28612(16) 0.27492(10) 0.41164(10) 0.0283(5) Uani 1 1 d
C72 C 1.21515(16) 0.24066(10) 0.43696(9) 0.0244(5) Uani 1 1 d
C73 C 1.11659(15) 0.22962(9) 0.40524(8) 0.0186(4) Uani 1 1 d
H3 H 1.1147(13) 0.4630(8) 0.0989(8) 0.013(5) Uiso 1 1 d
H5 H 1.0779(13) 0.5327(9) 0.2550(8) 0.012(5) Uiso 1 1 d
H8 H 1.1695(13) 0.4809(8) 0.3307(7) 0.008(5) Uiso 1 1 d
H10 H 1.0594(13) 0.4090(8) 0.4699(8) 0.009(5) Uiso 1 1 d
H13 H 1.0226(14) 0.3128(8) 0.4863(7) 0.007(4) Uiso 1 1 d
H15 H 0.7360(13) 0.2807(8) 0.5164(7) 0.009(5) Uiso 1 1 d
H19A H 0.9520(15) 0.2778(10) 0.0574(9) 0.030(6) Uiso 1 1 d
H19B H 0.8945(18) 0.3438(12) 0.0644(11) 0.052(7) Uiso 1 1 d
H19C H 0.9193(16) 0.2936(10) 0.1171(10) 0.032(6) Uiso 1 1 d
H20A H 1.1343(14) 0.2540(10) 0.1064(9) 0.027(6) Uiso 1 1 d
H20B H 1.1041(15) 0.2762(10) 0.1694(9) 0.028(6) Uiso 1 1 d
H20C H 1.1976(16) 0.3106(10) 0.1439(9) 0.028(6) Uiso 1 1 d
H21A H 1.1621(16) 0.3813(10) 0.0535(9) 0.028(6) Uiso 1 1 d
H21B H 1.0450(14) 0.3945(9) 0.0242(8) 0.018(5) Uiso 1 1 d
H21C H 1.0946(16) 0.3270(10) 0.0205(9) 0.032(6) Uiso 1 1 d
H23A H 1.0733(16) 0.5616(11) 0.0636(9) 0.033(6) Uiso 1 1 d
H23B H 1.0834(16) 0.6350(11) 0.0809(9) 0.032(6) Uiso 1 1 d
H23C H 0.9962(16) 0.5948(10) 0.0974(9) 0.025(6) Uiso 1 1 d
H24A H 1.2903(16) 0.5609(10) 0.1813(9) 0.031(6) Uiso 1 1 d
H24B H 1.2702(14) 0.6121(10) 0.1307(8) 0.019(5) Uiso 1 1 d
H24C H 1.2553(16) 0.5371(10) 0.1184(9) 0.031(6) Uiso 1 1 d
H25A H 1.0498(17) 0.6289(10) 0.2056(9) 0.029(6) Uiso 1 1 d
H25B H 1.1412(14) 0.6666(10) 0.1835(8) 0.022(5) Uiso 1 1 d
H25C H 1.1648(15) 0.6204(10) 0.2352(9) 0.028(6) Uiso 1 1 d
H27A H 1.3261(15) 0.4967(10) 0.4014(9) 0.026(6) Uiso 1 1 d
H27B H 1.3385(16) 0.5479(10) 0.4524(9) 0.032(6) Uiso 1 1 d
H27C H 1.2476(16) 0.5602(11) 0.3991(10) 0.033(6) Uiso 1 1 d
H28A H 1.2060(17) 0.5526(11) 0.5176(10) 0.039(6) Uiso 1 1 d
H28B H 1.1110(15) 0.5076(10) 0.5123(9) 0.027(6) Uiso 1 1 d
H28C H 1.1167(16) 0.5635(11) 0.4655(9) 0.034(6) Uiso 1 1 d
H29A H 1.3155(16) 0.4122(11) 0.4709(9) 0.034(6) Uiso 1 1 d
H29B H 1.2324(15) 0.4125(10) 0.5147(9) 0.025(6) Uiso 1 1 d
H29C H 1.3282(16) 0.4611(10) 0.5215(9) 0.030(6) Uiso 1 1 d
H31A H 0.9153(16) 0.1626(10) 0.5402(10) 0.033(6) Uiso 1 1 d
H31B H 0.8182(16) 0.1871(9) 0.5643(8) 0.021(6) Uiso 1 1 d
H31C H 0.9138(14) 0.1657(9) 0.6087(9) 0.023(5) Uiso 1 1 d
H32A H 0.9188(15) 0.2753(9) 0.6585(9) 0.026(6) Uiso 1 1 d
H32B H 0.8187(15) 0.2932(9) 0.6171(8) 0.014(5) Uiso 1 1 d
H32C H 0.9182(13) 0.3365(10) 0.6231(8) 0.015(5) Uiso 1 1 d
H33A H 1.0748(15) 0.2287(10) 0.5531(9) 0.025(6) Uiso 1 1 d
H33B H 1.0731(15) 0.2345(10) 0.6192(9) 0.031(6) Uiso 1 1 d
H33C H 1.0789(13) 0.2961(9) 0.5811(7) 0.011(5) Uiso 1 1 d
H35A H 0.6088(14) 0.2781(8) 0.3369(8) 0.016(5) Uiso 1 1 d
H35B H 0.5028(15) 0.2845(9) 0.3624(8) 0.018(5) Uiso 1 1 d
H35C H 0.5845(15) 0.2338(11) 0.3905(9) 0.032(6) Uiso 1 1 d
H36A H 0.5631(14) 0.2781(10) 0.4868(8) 0.022(5) Uiso 1 1 d
H36B H 0.4937(16) 0.3380(10) 0.4623(8) 0.027(5) Uiso 1 1 d
H36C H 0.5989(14) 0.3511(9) 0.5062(8) 0.019(5) Uiso 1 1 d
H37A H 0.6176(15) 0.4260(10) 0.4237(9) 0.026(6) Uiso 1 1 d
H37B H 0.5245(16) 0.3981(10) 0.3831(9) 0.029(6) Uiso 1 1 d
H37C H 0.6320(14) 0.4023(8) 0.3602(8) 0.014(5) Uiso 1 1 d
H39 H 0.8911(13) 0.4811(8) 0.1495(8) 0.012(5) Uiso 1 1 d
H40 H 0.8803(14) 0.4864(9) 0.0474(8) 0.017(5) Uiso 1 1 d
H41 H 0.7379(15) 0.4397(9) -0.0136(9) 0.024(5) Uiso 1 1 d
H42 H 0.6113(15) 0.3902(9) 0.0295(9) 0.024(5) Uiso 1 1 d
H43 H 0.6258(13) 0.3834(9) 0.1302(8) 0.010(5) Uiso 1 1 d
H45 H 0.6122(13) 0.3258(9) 0.2352(7) 0.011(5) Uiso 1 1 d
H46 H 0.4351(14) 0.3225(9) 0.2368(8) 0.012(5) Uiso 1 1 d
H47 H 0.3493(15) 0.4181(9) 0.2440(8) 0.016(5) Uiso 1 1 d
H48 H 0.4356(15) 0.5102(10) 0.2527(8) 0.023(6) Uiso 1 1 d
H49 H 0.6139(14) 0.5145(9) 0.2521(8) 0.018(5) Uiso 1 1 d
H51 H 0.7824(15) 0.5544(9) 0.1880(9) 0.021(5) Uiso 1 1 d
H52 H 0.8319(15) 0.6519(10) 0.2289(9) 0.027(6) Uiso 1 1 d
H53 H 0.8856(14) 0.6584(10) 0.3290(8) 0.024(5) Uiso 1 1 d
H54 H 0.8880(15) 0.5710(9) 0.3894(9) 0.026(6) Uiso 1 1 d
H55 H 0.8354(14) 0.4722(9) 0.3461(8) 0.018(5) Uiso 1 1 d
H57 H 0.8366(15) 0.1862(9) 0.2045(9) 0.023(6) Uiso 1 1 d
H58 H 0.8555(17) 0.1199(10) 0.1254(10) 0.039(7) Uiso 1 1 d
H59 H 1.0236(15) 0.0873(10) 0.1146(9) 0.030(6) Uiso 1 1 d
H60 H 1.1641(16) 0.1206(10) 0.1815(9) 0.030(6) Uiso 1 1 d
H61 H 1.1438(14) 0.1843(9) 0.2598(8) 0.020(5) Uiso 1 1 d
H63 H 0.7797(14) 0.2210(9) 0.3622(8) 0.011(5) Uiso 1 1 d
H64 H 0.7332(16) 0.1471(9) 0.4269(9) 0.025(6) Uiso 1 1 d
H65 H 0.8303(16) 0.0557(11) 0.4492(10) 0.040(7) Uiso 1 1 d
H66 H 0.9750(14) 0.0396(9) 0.4020(8) 0.017(5) Uiso 1 1 d
H67 H 1.0178(14) 0.1139(9) 0.3389(8) 0.017(5) Uiso 1 1 d
H69 H 1.1470(14) 0.3050(9) 0.2860(9) 0.019(5) Uiso 1 1 d
H70 H 1.3076(16) 0.3242(10) 0.3399(9) 0.027(6) Uiso 1 1 d
H71 H 1.3510(16) 0.2827(10) 0.4322(9) 0.031(6) Uiso 1 1 d
H72 H 1.2318(15) 0.2225(10) 0.4751(9) 0.028(6) Uiso 1 1 d
H73 H 1.0694(13) 0.2077(8) 0.4231(7) 0.008(5) Uiso 1 1 d
H1A H 0.776(2) 0.2888(13) 0.1858(11) 0.059(9) Uiso 1 1 d

loop_
_atom_site_aniso_label
_atom_site_aniso_U_11
_atom_site_aniso_U_22
_atom_site_aniso_U_33
_atom_site_aniso_U_23
_atom_site_aniso_U_13
_atom_site_aniso_U_12
Ir1 0.01231(3) 0.01394(3) 0.00842(3) -0.00070(3) 0.00188(2) 0.00018(3)
P1 0.0164(2) 0.0160(3) 0.0097(2) -0.00051(17) 0.00057(18) 0.00141(19)
P2 0.0133(2) 0.0147(2) 0.0125(2) -0.00121(17) 0.00261(18) 0.00032(18)
O1 0.0175(6) 0.0160(7) 0.0142(6) -0.0005(5) 0.0073(5) -0.0003(6)
O2 0.0121(6) 0.0171(7) 0.0107(5) 0.0000(5) 0.0022(5) -0.0004(5)
O3 0.0185(7) 0.0251(8) 0.0160(7) -0.0056(6) 0.0009(6) -0.0017(6)
N1 0.0114(8) 0.0131(8) 0.0107(7) 0.0007(5) 0.0029(6) 0.0018(6)
C1 0.0129(9) 0.0187(10) 0.0124(8) 0.0028(7) 0.0018(7) 0.0034(7)
C2 0.0150(10) 0.0224(11) 0.0113(8) 0.0015(7) 0.0032(7) 0.0044(8)
C3 0.0139(10) 0.0286(12) 0.0128(9) 0.0058(8) 0.0038(8) 0.0028(8)
C4 0.0141(9) 0.0239(11) 0.0155(9) 0.0056(7) 0.0012(7) -0.0003(8)
C5 0.0146(10) 0.0194(11) 0.0134(8) 0.0011(7) 0.0020(7) -0.0009(8)
C6 0.0135(9) 0.0185(10) 0.0116(8) 0.0014(7) 0.0026(7) -0.0003(7)
C7 0.0135(9) 0.0137(9) 0.0129(8) 0.0014(6) 0.0047(7) 0.0015(7)
C8 0.0147(10) 0.0155(10) 0.0148(9) 0.0028(7) 0.0053(7) -0.0034(7)
C9 0.0156(10) 0.0146(10) 0.0127(8) -0.0011(7) 0.0022(7) 0.0008(7)
C10 0.0162(10) 0.0164(10) 0.0094(8) 0.0006(7) 0.0043(7) -0.0003(7)
C11 0.0127(9) 0.0122(9) 0.0112(8) 0.0022(6) 0.0040(7) 0.0036(7)
C12 0.0126(8) 0.0116(8) 0.0107(7) -0.0010(7) 0.0045(6) -0.0003(8)
C13 0.0125(9) 0.0128(9) 0.0131(8) -0.0014(6) 0.0014(7) -0.0002(7)
C14 0.0173(10) 0.0127(9) 0.0105(8) -0.0004(6) 0.0029(7) -0.0004(7)
C15 0.0179(10) 0.0161(10) 0.0137(9) -0.0002(7) 0.0071(8) -0.0033(8)
C16 0.0130(9) 0.0162(10) 0.0127(8) -0.0014(6) 0.0026(7) -0.0009(7)
C17 0.0147(9) 0.0102(9) 0.0118(7) -0.0010(7) 0.0021(6) 0.0010(7)
C18 0.0235(10) 0.0228(11) 0.0133(8) 0.0006(8) 0.0079(7) 0.0064(9)
C19 0.0358(14) 0.0260(12) 0.0203(11) -0.0085(9) 0.0081(10) 0.0003(10)
C20 0.0341(14) 0.0288(13) 0.0210(11) 0.0037(9) 0.0128(10) 0.0119(10)
C21 0.0348(14) 0.0295(13) 0.0152(10) 0.0014(8) 0.0100(9) 0.0075(10)
C22 0.0197(10) 0.0250(11) 0.0168(9) 0.0080(8) 0.0017(8) -0.0047(8)
C23 0.0286(13) 0.0282(13) 0.0220(11) 0.0086(9) -0.0009(9) -0.0041(10)
C24 0.0252(12) 0.0352(14) 0.0242(11) 0.0106(10) 0.0015(10) -0.0082(10)
C25 0.0349(14) 0.0229(13) 0.0232(11) 0.0063(9) 0.0038(10) -0.0091(10)
C26 0.0171(10) 0.0205(10) 0.0142(8) -0.0015(7) 0.0020(7) -0.0063(8)
C27 0.0313(13) 0.0415(15) 0.0217(11) -0.0047(10) 0.0042(10) -0.0190(11)
C28 0.0280(13) 0.0226(12) 0.0257(11) -0.0066(9) 0.0026(10) -0.0059(10)
C29 0.0207(12) 0.0294(13) 0.0275(11) -0.0010(9) -0.0055(10) -0.0030(10)
C30 0.0194(10) 0.0185(10) 0.0109(8) 0.0019(7) 0.0018(7) -0.0022(8)
C31 0.0253(12) 0.0216(11) 0.0194(10) 0.0058(8) 0.0005(9) -0.0039(9)
C32 0.0226(12) 0.0267(12) 0.0140(9) 0.0011(8) 0.0025(8) -0.0011(9)
C33 0.0224(11) 0.0220(11) 0.0138(9) 0.0027(8) 0.0001(8) 0.0003(9)
C34 0.0122(9) 0.0220(11) 0.0148(8) -0.0007(7) 0.0035(7) -0.0016(7)
C35 0.0140(11) 0.0258(12) 0.0218(10) -0.0014(8) 0.0024(9) -0.0043(8)
C36 0.0147(10) 0.0316(14) 0.0211(10) 0.0005(8) 0.0055(8) -0.0019(8)
C37 0.0155(11) 0.0261(12) 0.0176(10) -0.0021(8) 0.0041(9) 0.0022(8)
C38 0.0204(10) 0.0154(10) 0.0108(8) 0.0000(7) 0.0011(7) 0.0064(8)
C39 0.0194(10) 0.0191(10) 0.0139(9) -0.0005(7) 0.0004(8) 0.0047(8)
C40 0.0245(11) 0.0244(11) 0.0165(9) 0.0019(8) 0.0061(8) 0.0040(9)
C41 0.0329(12) 0.0255(12) 0.0106(9) 0.0004(7) 0.0031(8) 0.0059(9)
C42 0.0310(12) 0.0229(11) 0.0144(9) -0.0041(8) -0.0027(9) -0.0017(9)
C43 0.0259(12) 0.0185(11) 0.0148(9) 0.0002(7) 0.0022(8) -0.0019(8)
C44 0.0158(10) 0.0252(11) 0.0087(8) 0.0001(7) -0.0002(7) 0.0029(8)
C45 0.0181(10) 0.0243(11) 0.0132(9) -0.0032(7) 0.0006(8) 0.0034(8)
C46 0.0213(11) 0.0326(13) 0.0159(9) -0.0025(8) 0.0002(8) -0.0031(9)
C47 0.0134(11) 0.0461(15) 0.0213(10) 0.0017(9) 0.0020(9) 0.0021(10)
C48 0.0232(12) 0.0302(13) 0.0280(11) 0.0018(9) 0.0038(9) 0.0112(10)
C49 0.0241(11) 0.0262(12) 0.0177(9) 0.0017(8) 0.0025(8) 0.0026(9)
C50 0.0144(9) 0.0167(10) 0.0152(8) -0.0022(7) 0.0019(7) 0.0026(7)
C51 0.0225(11) 0.0215(11) 0.0148(9) -0.0007(7) 0.0005(8) 0.0013(8)
C52 0.0250(11) 0.0180(11) 0.0254(10) 0.0012(8) 0.0013(9) -0.0017(8)
C53 0.0271(12) 0.0220(12) 0.0287(11) -0.0076(9) -0.0048(9) -0.0019(9)
C54 0.0264(12) 0.0294(12) 0.0167(10) -0.0075(8) -0.0040(9) 0.0052(9)
C55 0.0210(11) 0.0211(11) 0.0154(9) -0.0006(8) 0.0010(8) 0.0045(8)
C56 0.0192(10) 0.0134(10) 0.0164(9) -0.0009(7) 0.0060(8) 0.0002(7)
C57 0.0213(11) 0.0234(12) 0.0257(10) -0.0077(8) 0.0028(8) 0.0038(9)
C58 0.0309(13) 0.0319(13) 0.0258(11) -0.0121(9) -0.0013(10) 0.0024(10)
C59 0.0389(14) 0.0268(13) 0.0227(11) -0.0089(9) 0.0092(10) 0.0061(10)
C60 0.0257(12) 0.0304(13) 0.0287(11) -0.0039(9) 0.0110(10) 0.0077(10)
C61 0.0208(10) 0.0215(12) 0.0209(9) -0.0021(8) 0.0032(8) 0.0027(8)
C62 0.0208(10) 0.0159(11) 0.0128(8) -0.0015(6) 0.0002(7) -0.0049(7)
C63 0.0244(11) 0.0178(10) 0.0197(10) -0.0064(8) 0.0052(8) -0.0047(8)
C64 0.0376(14) 0.0283(13) 0.0219(11) -0.0086(8) 0.0131(10) -0.0159(10)
C65 0.0475(15) 0.0263(13) 0.0187(10) 0.0039(9) -0.0001(10) -0.0175(11)
C66 0.0353(13) 0.0209(12) 0.0295(11) 0.0049(9) -0.0071(10) -0.0036(10)
C67 0.0207(11) 0.0206(11) 0.0275(11) 0.0014(8) 0.0012(9) -0.0015(8)
C68 0.0131(9) 0.0153(10) 0.0182(9) -0.0040(7) 0.0020(7) 0.0028(7)
C69 0.0193(11) 0.0189(11) 0.0232(10) -0.0003(8) 0.0037(9) 0.0030(8)
C70 0.0173(11) 0.0230(12) 0.0393(13) -0.0024(9) 0.0064(10) -0.0022(9)
C71 0.0161(11) 0.0298(13) 0.0365(12) -0.0079(9) -0.0035(10) 0.0001(9)
C72 0.0221(11) 0.0271(12) 0.0217(10) -0.0031(8) -0.0037(9) 0.0057(9)
C73 0.0175(10) 0.0188(11) 0.0199(10) -0.0024(8) 0.0040(8) 0.0020(8)

loop_
_atom_type_symbol
_atom_type_description
_atom_type_scat_dispersion_real
_atom_type_scat_dispersion_imag
_atom_type_scat_source
C C 0.0033 0.0016 'International Tables Vol C Tables 4.2.6.8 and 6.1.1.4'
H H 0.0000 0.0000 'International Tables Vol C Tables 4.2.6.8 and 6.1.1.4'
N N 0.0061 0.0033 'International Tables Vol C Tables 4.2.6.8 and 6.1.1.4'
O O 0.0106 0.0060 'International Tables Vol C Tables 4.2.6.8 and 6.1.1.4'
P P 0.1023 0.0942 'International Tables Vol C Tables 4.2.6.8 and 6.1.1.4'
Ir Ir -1.4442 7.9887 'International Tables Vol C Tables 4.2.6.8 and 6.1.1.4'

loop_
_geom_angle_atom_site_label_1
_geom_angle_atom_site_label_2
_geom_angle_atom_site_label_3
_geom_angle
_geom_angle_publ_flag
N1 Ir1 O3 179.30(6) yes
N1 Ir1 O1 89.78(5) yes
O3 Ir1 O1 90.03(5) yes
N1 Ir1 O2 89.99(5) yes
O3 Ir1 O2 90.22(5) yes
O1 Ir1 O2 178.69(5) yes
N1 Ir1 P1 97.67(4) yes
O3 Ir1 P1 83.02(4) yes
O1 Ir1 P1 95.33(4) yes
O2 Ir1 P1 83.43(4) yes
N1 Ir1 P2 90.84(4) yes
O3 Ir1 P2 88.46(4) yes
O1 Ir1 P2 81.46(4) yes
O2 Ir1 P2 99.83(4) yes
P1 Ir1 P2 170.911(15) yes
C50 P1 C44 102.18(8) ?
C50 P1 C38 105.52(8) ?
C44 P1 C38 101.40(8) ?
C50 P1 Ir1 116.86(6) ?
C44 P1 Ir1 114.76(6) ?
C38 P1 Ir1 114.25(6) ?
C62 P2 C68 101.87(8) ?
C62 P2 C56 99.05(8) ?
C68 P2 C56 103.69(8) ?
C62 P2 Ir1 123.55(6) ?
C68 P2 Ir1 113.01(6) ?
C56 P2 Ir1 113.10(6) ?
C1 O1 Ir1 119.07(11) ?
C17 O2 Ir1 119.84(10) ?
Ir1 O3 H1A 107.9(19) ?
C7 N1 C11 119.25(14) ?
C7 N1 Ir1 120.73(11) ?
C11 N1 Ir1 119.96(11) ?
O1 C1 C6 122.88(15) ?
O1 C1 C2 119.72(16) ?
C6 C1 C2 117.39(17) ?
C3 C2 C1 117.81(17) ?
C3 C2 C18 121.41(16) ?
C1 C2 C18 120.74(16) ?
C2 C3 C4 124.82(17) ?
C2 C3 H3 118.8(11) ?
C4 C3 H3 116.4(11) ?
C5 C4 C3 115.70(18) ?
C5 C4 C22 123.44(17) ?
C3 C4 C22 120.79(16) ?
C4 C5 C6 122.56(18) ?
C4 C5 H5 116.9(11) ?
C6 C5 H5 120.5(11) ?
C5 C6 C1 120.06(16) ?
C5 C6 C7 116.52(16) ?
C1 C6 C7 122.84(16) ?
N1 C7 C8 120.46(15) ?
N1 C7 C6 122.13(15) ?
C8 C7 C6 117.36(16) ?
C9 C8 C7 121.91(17) ?
C9 C8 H8 121.4(11) ?
C7 C8 H8 116.7(11) ?
C8 C9 C10 115.76(16) ?
C8 C9 C26 124.26(16) ?
C10 C9 C26 119.96(15) ?
C9 C10 C11 122.36(16) ?
C9 C10 H10 120.3(11) ?
C11 C10 H10 117.3(11) ?
N1 C11 C10 120.05(16) ?
N1 C11 C12 121.93(15) ?
C10 C11 C12 117.91(15) ?
C13 C12 C17 119.48(15) ?
C13 C12 C11 116.48(15) ?
C17 C12 C11 123.15(15) ?
C14 C13 C12 122.76(17) ?
C14 C13 H13 119.6(11) ?
C12 C13 H13 117.7(11) ?
C13 C14 C15 115.87(16) ?
C13 C14 C30 122.83(16) ?
C15 C14 C30 121.25(16) ?
C16 C15 C14 124.28(17) ?
C16 C15 H15 117.7(10) ?
C14 C15 H15 118.0(10) ?
C15 C16 C17 117.77(16) ?
C15 C16 C34 121.22(16) ?
C17 C16 C34 121.02(15) ?
O2 C17 C12 123.04(14) ?
O2 C17 C16 119.78(14) ?
C12 C17 C16 117.18(14) ?
C20 C18 C19 109.04(19) ?
C20 C18 C21 108.38(16) ?
C19 C18 C21 107.41(16) ?
C20 C18 C2 107.60(15) ?
C19 C18 C2 113.25(15) ?
C21 C18 C2 111.05(17) ?
C18 C19 H19A 109.4(12) ?
C18 C19 H19B 111.5(14) ?
H19A C19 H19B 108.8(18) ?
C18 C19 H19C 113.0(13) ?
H19A C19 H19C 105.9(18) ?
H19B C19 H19C 108.0(18) ?
C18 C20 H20A 111.2(11) ?
C18 C20 H20B 109.6(12) ?
H20A C20 H20B 108.0(16) ?
C18 C20 H20C 108.7(12) ?
H20A C20 H20C 108.9(16) ?
H20B C20 H20C 110.4(17) ?
C18 C21 H21A 112.6(12) ?
C18 C21 H21B 110.3(11) ?
H21A C21 H21B 108.9(17) ?
C18 C21 H21C 108.6(13) ?
H21A C21 H21C 108.6(17) ?
H21B C21 H21C 107.7(17) ?
C25 C22 C24 108.34(18) ?
C25 C22 C4 112.41(16) ?
C24 C22 C4 109.38(16) ?
C25 C22 C23 107.64(18) ?
C24 C22 C23 109.18(17) ?
C4 C22 C23 109.83(16) ?
C22 C23 H23A 109.5(13) ?
C22 C23 H23B 111.7(13) ?
H23A C23 H23B 111.8(18) ?
C22 C23 H23C 109.6(13) ?
H23A C23 H23C 107.7(17) ?
H23B C23 H23C 106.5(18) ?
C22 C24 H24A 112.6(12) ?
C22 C24 H24B 111.3(11) ?
H24A C24 H24B 107.4(16) ?
C22 C24 H24C 109.5(12) ?
H24A C24 H24C 105.3(18) ?
H24B C24 H24C 110.7(16) ?
C22 C25 H25A 111.2(13) ?
C22 C25 H25B 109.7(11) ?
H25A C25 H25B 111.2(17) ?
C22 C25 H25C 112.3(12) ?
H25A C25 H25C 107.8(17) ?
H25B C25 H25C 104.4(16) ?
C27 C26 C9 112.10(15) ?
C27 C26 C29 109.11(18) ?
C9 C26 C29 109.41(16) ?
C27 C26 C28 108.63(18) ?
C9 C26 C28 108.11(15) ?
C29 C26 C28 109.44(17) ?
C26 C27 H27A 105.7(12) ?
C26 C27 H27B 109.4(12) ?
H27A C27 H27B 104.4(16) ?
C26 C27 H27C 110.6(13) ?
H27A C27 H27C 118.1(17) ?
H27B C27 H27C 108.3(18) ?
C26 C28 H28A 107.3(14) ?
C26 C28 H28B 111.3(12) ?
H28A C28 H28B 109.9(18) ?
C26 C28 H28C 109.9(12) ?
H28A C28 H28C 106.8(19) ?
H28B C28 H28C 111.5(17) ?
C26 C29 H29A 110.3(13) ?
C26 C29 H29B 110.8(12) ?
H29A C29 H29B 109.2(18) ?
C26 C29 H29C 109.1(13) ?
H29A C29 H29C 106.7(17) ?
H29B C29 H29C 110.7(16) ?
C33 C30 C14 111.60(15) ?
C33 C30 C31 107.92(16) ?
C14 C30 C31 109.52(15) ?
C33 C30 C32 108.75(15) ?
C14 C30 C32 109.48(15) ?
C31 C30 C32 109.54(16) ?
C30 C31 H31A 111.0(13) ?
C30 C31 H31B 110.3(12) ?
H31A C31 H31B 110.1(17) ?
C30 C31 H31C 112.2(12) ?
H31A C31 H31C 106.4(17) ?
H31B C31 H31C 106.8(16) ?
C30 C32 H32A 111.1(12) ?
C30 C32 H32B 111.7(11) ?
H32A C32 H32B 106.0(15) ?
C30 C32 H32C 112.6(11) ?
H32A C32 H32C 105.0(16) ?
H32B C32 H32C 110.1(15) ?
C30 C33 H33A 111.6(12) ?
C30 C33 H33B 110.3(12) ?
H33A C33 H33B 106.1(17) ?
C30 C33 H33C 111.6(10) ?
H33A C33 H33C 108.5(16) ?
H33B C33 H33C 108.5(16) ?
C16 C34 C36 111.31(14) ?
C16 C34 C37 110.06(15) ?
C36 C34 C37 106.26(16) ?
C16 C34 C35 109.87(15) ?
C36 C34 C35 108.84(16) ?
C37 C34 C35 110.44(16) ?
C34 C35 H35A 111.6(11) ?
C34 C35 H35B 108.9(11) ?
H35A C35 H35B 109.7(15) ?
C34 C35 H35C 110.6(12) ?
H35A C35 H35C 107.7(15) ?
H35B C35 H35C 108.3(16) ?
C34 C36 H36A 110.8(11) ?
C34 C36 H36B 108.4(11) ?
H36A C36 H36B 107.8(16) ?
C34 C36 H36C 111.6(11) ?
H36A C36 H36C 111.9(15) ?
H36B C36 H36C 106.1(16) ?
C34 C37 H37A 110.5(12) ?
C34 C37 H37B 107.0(12) ?
H37A C37 H37B 105.3(16) ?
C34 C37 H37C 111.8(11) ?
H37A C37 H37C 110.3(16) ?
H37B C37 H37C 111.8(16) ?
C39 C38 C43 118.53(16) ?
C39 C38 P1 121.36(13) ?
C43 C38 P1 120.10(15) ?
C38 C39 C40 120.52(18) ?
C38 C39 H39 120.9(11) ?
C40 C39 H39 118.6(11) ?
C41 C40 C39 120.46(19) ?
C41 C40 H40 120.0(11) ?
C39 C40 H40 119.5(11) ?
C40 C41 C42 119.49(18) ?
C40 C41 H41 121.6(12) ?
C42 C41 H41 118.9(12) ?
C41 C42 C43 120.34(19) ?
C41 C42 H42 120.7(12) ?
C43 C42 H42 118.9(12) ?
C42 C43 C38 120.66(19) ?
C42 C43 H43 120.0(11) ?
C38 C43 H43 119.4(11) ?
C49 C44 C45 118.73(18) ?
C49 C44 P1 120.07(15) ?
C45 C44 P1 121.03(15) ?
C46 C45 C44 120.12(19) ?
C46 C45 H45 120.2(11) ?
C44 C45 H45 119.6(11) ?
C47 C46 C45 120.6(2) ?
C47 C46 H46 120.1(11) ?
C45 C46 H46 119.3(11) ?
C46 C47 C48 119.4(2) ?
C46 C47 H47 121.8(13) ?
C48 C47 H47 118.8(12) ?
C49 C48 C47 120.6(2) ?
C49 C48 H48 120.7(13) ?
C47 C48 H48 118.7(13) ?
C48 C49 C44 120.5(2) ?
C48 C49 H49 121.6(12) ?
C44 C49 H49 117.9(12) ?
C51 C50 C55 118.40(17) ?
C51 C50 P1 123.98(14) ?
C55 C50 P1 117.57(14) ?
C52 C51 C50 121.09(18) ?
C52 C51 H51 118.8(13) ?
C50 C51 H51 120.1(13) ?
C53 C52 C51 119.91(19) ?
C53 C52 H52 118.6(13) ?
C51 C52 H52 121.5(13) ?
C54 C53 C52 119.95(19) ?
C54 C53 H53 120.6(13) ?
C52 C53 H53 119.4(13) ?
C53 C54 C55 120.50(19) ?
C53 C54 H54 118.8(12) ?
C55 C54 H54 120.7(12) ?
C54 C55 C50 120.10(18) ?
C54 C55 H55 122.7(12) ?
C50 C55 H55 117.2(12) ?
C61 C56 C57 118.63(17) ?
C61 C56 P2 123.97(14) ?
C57 C56 P2 117.16(14) ?
C58 C57 C56 120.69(19) ?
C58 C57 H57 120.7(12) ?
C56 C57 H57 118.6(12) ?
C59 C58 C57 120.2(2) ?
C59 C58 H58 120.6(13) ?
C57 C58 H58 119.2(13) ?
C60 C59 C58 119.7(2) ?
C60 C59 H59 118.9(13) ?
C58 C59 H59 121.4(13) ?
C59 C60 C61 120.7(2) ?
C59 C60 H60 121.2(13) ?
C61 C60 H60 118.1(13) ?
C56 C61 C60 120.17(19) ?
C56 C61 H61 120.4(11) ?
C60 C61 H61 119.4(11) ?
C63 C62 C67 118.75(18) ?
C63 C62 P2 121.96(14) ?
C67 C62 P2 119.11(15) ?
C62 C63 C64 120.0(2) ?
C62 C63 H63 119.6(11) ?
C64 C63 H63 120.3(11) ?
C65 C64 C63 120.1(2) ?
C65 C64 H64 120.8(13) ?
C63 C64 H64 119.2(13) ?
C66 C65 C64 120.3(2) ?
C66 C65 H65 119.6(14) ?
C64 C65 H65 120.1(14) ?
C65 C66 C67 119.8(2) ?
C65 C66 H66 122.3(12) ?
C67 C66 H66 117.9(12) ?
C66 C67 C62 120.8(2) ?
C66 C67 H67 119.9(13) ?
C62 C67 H67 119.3(13) ?
C69 C68 C73 118.63(17) ?
C69 C68 P2 118.84(14) ?
C73 C68 P2 122.50(15) ?
C70 C69 C68 120.36(19) ?
C70 C69 H69 117.9(12) ?
C68 C69 H69 121.7(12) ?
C69 C70 C71 120.3(2) ?
C69 C70 H70 121.7(13) ?
C71 C70 H70 118.0(13) ?
C72 C71 C70 120.2(2) ?
C72 C71 H71 120.6(13) ?
C70 C71 H71 119.2(13) ?
C71 C72 C73 119.92(19) ?
C71 C72 H72 122.0(12) ?
C73 C72 H72 118.0(13) ?
C72 C73 C68 120.56(19) ?
C72 C73 H73 118.9(11) ?
C68 C73 H73 120.5(11) ?

loop_
_geom_bond_atom_site_label_1
_geom_bond_atom_site_label_2
_geom_bond_distance
_geom_bond_publ_flag
Ir1 N1 2.0395(14) yes
Ir1 O3 2.0561(13) yes
Ir1 O1 2.0624(11) yes
Ir1 O2 2.0686(11) yes
Ir1 P1 2.3654(5) yes
Ir1 P2 2.3920(5) yes
P1 C50 1.8189(18) ?
P1 C44 1.8414(19) ?
P1 C38 1.8412(17) ?
P2 C62 1.8282(18) ?
P2 C68 1.8302(18) ?
P2 C56 1.8370(18) ?
O1 C1 1.327(2) ?
O2 C17 1.3259(18) ?
O3 H1A 0.79(2) ?
N1 C7 1.353(2) ?
N1 C11 1.368(2) ?
C1 C6 1.416(2) ?
C1 C2 1.435(2) ?
C2 C3 1.382(3) ?
C2 C18 1.540(3) ?
C3 C4 1.405(3) ?
C3 H3 0.914(17) ?
C4 C5 1.375(2) ?
C4 C22 1.530(3) ?
C5 C6 1.401(2) ?
C5 H5 0.952(18) ?
C6 C7 1.477(2) ?
C7 C8 1.396(2) ?
C8 C9 1.383(2) ?
C8 H8 0.912(17) ?
C9 C10 1.385(2) ?
C9 C26 1.526(2) ?
C10 C11 1.387(2) ?
C10 H10 0.930(17) ?
C11 C12 1.472(2) ?
C12 C13 1.410(2) ?
C12 C17 1.411(2) ?
C13 C14 1.370(2) ?
C13 H13 0.909(17) ?
C14 C15 1.404(2) ?
C14 C30 1.528(2) ?
C15 C16 1.387(2) ?
C15 H15 0.939(17) ?
C16 C17 1.437(2) ?
C16 C34 1.536(2) ?
C18 C20 1.531(3) ?
C18 C19 1.534(3) ?
C18 C21 1.535(3) ?
C19 H19A 0.95(2) ?
C19 H19B 1.01(2) ?
C19 H19C 0.96(2) ?
C20 H20A 1.01(2) ?
C20 H20B 0.98(2) ?
C20 H20C 0.97(2) ?
C21 H21A 0.97(2) ?
C21 H21B 0.987(19) ?
C21 H21C 0.96(2) ?
C22 C25 1.528(3) ?
C22 C24 1.529(3) ?
C22 C23 1.536(3) ?
C23 H23A 0.97(2) ?
C23 H23B 0.96(2) ?
C23 H23C 0.93(2) ?
C24 H24A 0.95(2) ?
C24 H24B 1.00(2) ?
C24 H24C 0.96(2) ?
C25 H25A 0.95(2) ?
C25 H25B 0.96(2) ?
C25 H25C 0.97(2) ?
C26 C27 1.523(3) ?
C26 C29 1.532(3) ?
C26 C28 1.536(3) ?
C27 H27A 1.00(2) ?
C27 H27B 0.99(2) ?
C27 H27C 0.96(2) ?
C28 H28A 0.94(2) ?
C28 H28B 0.95(2) ?
C28 H28C 0.98(2) ?
C29 H29A 0.96(2) ?
C29 H29B 0.99(2) ?
C29 H29C 0.96(2) ?
C30 C33 1.523(3) ?
C30 C31 1.533(3) ?
C30 C32 1.539(3) ?
C31 H31A 0.96(2) ?
C31 H31B 0.92(2) ?
C31 H31C 0.995(19) ?
C32 H32A 0.96(2) ?
C32 H32B 0.959(18) ?
C32 H32C 0.96(2) ?
C33 H33A 0.94(2) ?
C33 H33B 0.96(2) ?
C33 H33C 0.975(18) ?
C34 C36 1.535(3) ?
C34 C37 1.535(3) ?
C34 C35 1.539(3) ?
C35 H35A 0.998(18) ?
C35 H35B 0.942(19) ?
C35 H35C 1.00(2) ?
C36 H36A 0.99(2) ?
C36 H36B 0.99(2) ?
C36 H36C 0.997(19) ?
C37 H37A 0.96(2) ?
C37 H37B 0.95(2) ?
C37 H37C 0.949(18) ?
C38 C39 1.386(3) ?
C38 C43 1.396(3) ?
C39 C40 1.395(2) ?
C39 H39 0.931(18) ?
C40 C41 1.379(3) ?
C40 H40 0.956(18) ?
C41 C42 1.381(3) ?
C41 H41 0.935(19) ?
C42 C43 1.388(3) ?
C42 H42 0.91(2) ?
C43 H43 0.893(17) ?
C44 C49 1.394(3) ?
C44 C45 1.395(3) ?
C45 C46 1.389(3) ?
C45 H45 0.912(18) ?
C46 C47 1.378(3) ?
C46 H46 0.950(18) ?
C47 C48 1.384(3) ?
C47 H47 0.883(18) ?
C48 C49 1.378(3) ?
C48 H48 0.89(2) ?
C49 H49 0.941(19) ?
C50 C51 1.393(3) ?
C50 C55 1.403(2) ?
C51 C52 1.383(3) ?
C51 H51 0.891(19) ?
C52 C53 1.383(3) ?
C52 H52 0.94(2) ?
C53 C54 1.381(3) ?
C53 H53 0.91(2) ?
C54 C55 1.387(3) ?
C54 H54 0.94(2) ?
C55 H55 0.914(19) ?
C56 C61 1.388(3) ?
C56 C57 1.391(3) ?
C57 C58 1.388(3) ?
C57 H57 0.921(19) ?
C58 C59 1.377(3) ?
C58 H58 0.95(2) ?
C59 C60 1.374(3) ?
C59 H59 0.92(2) ?
C60 C61 1.390(3) ?
C60 H60 0.92(2) ?
C61 H61 0.932(19) ?
C62 C63 1.383(3) ?
C62 C67 1.395(3) ?
C63 C64 1.395(3) ?
C63 H63 0.905(18) ?
C64 C65 1.375(3) ?
C64 H64 0.90(2) ?
C65 C66 1.374(3) ?
C65 H65 0.95(2) ?
C66 C67 1.379(3) ?
C66 H66 0.928(19) ?
C67 H67 0.885(18) ?
C68 C69 1.393(3) ?
C68 C73 1.395(2) ?
C69 C70 1.378(3) ?
C69 H69 0.903(19) ?
C70 C71 1.385(3) ?
C70 H70 0.92(2) ?
C71 C72 1.370(3) ?
C71 H71 0.91(2) ?
C72 C73 1.388(3) ?
C72 H72 0.94(2) ?
C73 H73 0.915(17) ?
